data_7228212
loop_
_publ_author_name
'Boer, Stephanie A.'
'Turner, David R.'

_publ_section_title
;
 A robust metallomacrocyclic motif for the formation interpenetrated
 coordination polymers
;
_journal_issue 17
_journal_name_full CrystEngComm
_journal_page_first 2402
_journal_paper_doi 10.1039/C7CE00498B
_journal_volume 19
_journal_year 2017
_chemical_absolute_configuration syn
_chemical_formula_moiety 'C52 H36 Mn N6 O16'
_chemical_formula_sum 'C52 H36 Mn N6 O16'
_chemical_formula_weight 1055.81
_space_group_crystal_system monoclinic
_space_group_IT_number 4
_space_group_name_Hall 'P 2yb'
_space_group_name_H-M_alt 'P 1 21 1'
_symmetry_space_group_name_Hall 'P 2yb'
_symmetry_space_group_name_H-M 'P 1 21 1'
_atom_sites_solution_hydrogens geom
_atom_sites_solution_primary dual
_audit_creation_date 2017-03-10
_audit_creation_method
;
Olex2 1.2
(compiled 2017.03.02 svn.r3394 for OlexSys, GUI svn.r5324)
;
_audit_update_record
;
2017-03-13 deposited with the CCDC.
2017-03-28 downloaded from the CCDC.
;
_cell_angle_alpha 90
_cell_angle_beta 96.39(3)
_cell_angle_gamma 90
_cell_formula_units_Z 2
_cell_length_a 9.1660(18)
_cell_length_b 21.819(4)
_cell_length_c 11.505(2)
_cell_measurement_reflns_used 38240
_cell_measurement_temperature 100
_cell_measurement_theta_max 27.911
_cell_measurement_theta_min 1.781
_cell_volume 2286.6(7)
_computing_cell_refinement 'XDS (Kabsch, 1993)'
_computing_data_collection 'BluIce (McPhillips, 2002)'
_computing_data_reduction 'XDS (Kabsch, 1993)'
_computing_molecular_graphics 'Olex2 (Dolomanov et al., 2009)'
_computing_publication_material 'Olex2 (Dolomanov et al., 2009)'
_computing_structure_refinement 'ShelXL (Sheldrick, 2015)'
_computing_structure_solution 'ShelXT (Sheldrick, 2015)'
_diffrn_ambient_temperature 100
_diffrn_measured_fraction_theta_full 0.996
_diffrn_measured_fraction_theta_max 0.992
_diffrn_measurement_device_type 'ADSC Quantum 210r'
_diffrn_measurement_method 'Phi Scan'
_diffrn_radiation_monochromator 'Silicon Double Crystal'
_diffrn_radiation_type Synchrotron
_diffrn_radiation_wavelength 0.7108
_diffrn_reflns_av_R_equivalents 0.0521
_diffrn_reflns_av_unetI/netI 0.0406
_diffrn_reflns_Laue_measured_fraction_full 0.996
_diffrn_reflns_Laue_measured_fraction_max 0.992
_diffrn_reflns_limit_h_max 12
_diffrn_reflns_limit_h_min -12
_diffrn_reflns_limit_k_max 28
_diffrn_reflns_limit_k_min -28
_diffrn_reflns_limit_l_max 15
_diffrn_reflns_limit_l_min -15
_diffrn_reflns_number 38240
_diffrn_reflns_point_group_measured_fraction_full 0.991
_diffrn_reflns_point_group_measured_fraction_max 0.986
_diffrn_reflns_theta_full 26.000
_diffrn_reflns_theta_max 27.914
_diffrn_reflns_theta_min 1.781
_diffrn_source 'MX1 beamline Australian Synchrotron'
_exptl_absorpt_coefficient_mu 0.374
_exptl_absorpt_correction_type none
_exptl_crystal_colour 'clear yellow'
_exptl_crystal_colour_lustre clear
_exptl_crystal_colour_primary yellow
_exptl_crystal_density_diffrn 1.533
_exptl_crystal_description block
_exptl_crystal_F_000 1086
_exptl_crystal_size_max 0.02
_exptl_crystal_size_mid 0.02
_exptl_crystal_size_min 0.01
_refine_diff_density_max 0.736
_refine_diff_density_min -0.745
_refine_diff_density_rms 0.064
_refine_ls_abs_structure_details
;
 Flack x determined using 4024 quotients [(I+)-(I-)]/[(I+)+(I-)]
 (Parsons, Flack and Wagner, Acta Cryst. B69 (2013) 249-259).
;
_refine_ls_abs_structure_Flack 0.022(7)
_refine_ls_extinction_method none
_refine_ls_goodness_of_fit_ref 1.046
_refine_ls_hydrogen_treatment constr
_refine_ls_matrix_type full
_refine_ls_number_parameters 682
_refine_ls_number_reflns 10778
_refine_ls_number_restraints 1
_refine_ls_restrained_S_all 1.046
_refine_ls_R_factor_all 0.0574
_refine_ls_R_factor_gt 0.0481
_refine_ls_shift/su_max 0.000
_refine_ls_shift/su_mean 0.000
_refine_ls_structure_factor_coef Fsqd
_refine_ls_weighting_details 'w=1/[\s^2^(Fo^2^)+(0.0635P)^2^+1.2068P] where P=(Fo^2^+2Fc^2^)/3'
_refine_ls_weighting_scheme calc
_refine_ls_wR_factor_gt 0.1165
_refine_ls_wR_factor_ref 0.1219
_reflns_Friedel_coverage 0.936
_reflns_Friedel_fraction_full 0.986
_reflns_Friedel_fraction_max 0.979
_reflns_number_gt 9477
_reflns_number_total 10778
_reflns_threshold_expression 'I > 2\s(I)'
_cod_data_source_file c7ce00498b2.cif
_cod_data_source_block 6
_cod_original_cell_volume 2286.6(8)
_cod_database_code 7228212
_shelx_shelxl_version_number 2016/6
_shelx_space_group_comment
;
The symmetry employed for this shelxl refinement is uniquely defined
by the following loop, which should always be used as a source of
symmetry information in preference to the above space-group names.
They are only intended as comments.
;
_olex2_refinement_description
;
1. Fixed Uiso
 At 1.2 times of:
  All C(H) groups
 At 1.5 times of:
  All C(H,H,H) groups, All O(H) groups
2.a Ternary CH refined with riding coordinates:
 C2(H2A), C18(H18), C22(H22), C38(H38)
2.b Aromatic/amide H refined with riding coordinates:
 C7(H7), C8(H8), C13(H13), C14(H14), C27(H27), C28(H28), C33(H33), C34(H34),
 C41(H41), C42(H42), C44(H44), C45(H45), C46(H46), C47(H47), C48(H48), C49(H49),
  C51(H51), C52(H52)
2.c Idealised Me refined as rotating group:
 C3(H3A,H3B,H3C), C19(H19A,H19B,H19C), C23(H23A,H23B,H23C), C39(H39A,H39B,H39C)
2.d Idealised tetrahedral OH refined as rotating group:
 O2(H2), O10(H10)
;
_olex2_submission_special_instructions 'No special instructions were received'

loop_
_space_group_symop_operation_xyz
'x, y, z'
'-x, y+1/2, -z'

loop_
_atom_site_label
_atom_site_type_symbol
_atom_site_fract_x
_atom_site_fract_y
_atom_site_fract_z
_atom_site_U_iso_or_equiv
_atom_site_adp_type
_atom_site_occupancy
_atom_site_site_symmetry_order
_atom_site_calc_flag
_atom_site_refinement_flags_posn
Mn1 Mn 0.35806(6) 0.50128(3) 0.47413(4) 0.02143(13) Uani 1 1 d .
O1 O 0.4897(4) 0.43149(15) 0.4023(3) 0.0350(7) Uani 1 1 d .
O2 O 0.6007(4) 0.45499(15) 0.2461(3) 0.0383(7) Uani 1 1 d .
H2 H 0.620141 0.487579 0.283543 0.057 Uiso 1 1 calc GR
O3 O 0.7670(5) 0.3383(2) 0.2803(4) 0.0528(11) Uani 1 1 d .
O4 O 0.3684(5) 0.3713(4) 0.0164(4) 0.090(2) Uani 1 1 d .
O5 O 1.2038(4) 0.29755(18) -0.1792(3) 0.0448(8) Uani 1 1 d .
O6 O 0.8213(5) 0.3637(2) -0.4335(3) 0.0540(10) Uani 1 1 d .
O7 O 1.0975(4) 0.44008(16) -0.3247(3) 0.0417(9) Uani 1 1 d .
O8 O 1.2202(4) 0.42519(16) -0.4804(3) 0.0359(8) Uani 1 1 d .
O9 O 0.2289(4) 0.57130(15) 0.5455(3) 0.0316(7) Uani 1 1 d .
O10 O 0.0820(4) 0.55018(15) 0.6825(3) 0.0347(7) Uani 1 1 d .
H10 H 0.102300 0.513784 0.666745 0.052 Uiso 1 1 calc GR
O11 O 0.2685(3) 0.64661(17) 0.8377(2) 0.0350(7) Uani 1 1 d .
O12 O -0.1861(3) 0.66718(18) 0.6390(2) 0.0350(7) Uani 1 1 d .
O13 O -0.4931(3) 0.64752(19) 1.1698(3) 0.0396(8) Uani 1 1 d .
O14 O -0.0412(3) 0.67172(17) 1.3689(2) 0.0349(7) Uani 1 1 d .
O15 O -0.3140(4) 0.55029(16) 1.3302(3) 0.0418(8) Uani 1 1 d .
O16 O -0.5098(3) 0.57713(15) 1.4201(3) 0.0285(6) Uani 1 1 d .
N1 N 0.5639(5) 0.3452(2) 0.1493(4) 0.0467(12) Uani 1 1 d .
N2 N 1.0120(5) 0.32668(18) -0.3090(4) 0.0360(9) Uani 1 1 d .
N3 N 0.0444(4) 0.66428(17) 0.7381(3) 0.0233(6) Uani 1 1 d .
N4 N -0.2690(4) 0.66413(18) 1.2699(3) 0.0261(7) Uani 1 1 d .
N5 N 0.5045(3) 0.4991(2) 0.6451(3) 0.0296(6) Uani 1 1 d .
N6 N 1.2121(3) 0.50691(19) 1.3029(3) 0.0284(7) Uani 1 1 d .
C1 C 0.5281(5) 0.4193(2) 0.3060(4) 0.0334(9) Uani 1 1 d .
C2 C 0.4760(6) 0.3602(3) 0.2465(5) 0.0469(13) Uani 1 1 d .
H2A H 0.373837 0.368162 0.209375 0.056 Uiso 1 1 calc R
C3 C 0.4645(9) 0.3070(3) 0.3314(7) 0.075(3) Uani 1 1 d .
H3A H 0.419918 0.271581 0.288757 0.113 Uiso 1 1 calc GR
H3B H 0.403370 0.319314 0.392086 0.113 Uiso 1 1 calc GR
H3C H 0.562757 0.296041 0.367808 0.113 Uiso 1 1 calc GR
C4 C 0.4953(6) 0.3544(3) 0.0350(6) 0.0569(16) Uani 1 1 d .
C5 C 0.7136(6) 0.3376(2) 0.1785(5) 0.0408(11) Uani 1 1 d .
C6 C 0.8057(6) 0.3298(2) 0.0806(5) 0.0388(11) Uani 1 1 d .
C7 C 0.9534(6) 0.3209(2) 0.1049(5) 0.0443(12) Uani 1 1 d .
H7 H 0.996243 0.318474 0.183850 0.053 Uiso 1 1 calc R
C8 C 1.0431(6) 0.3151(2) 0.0126(5) 0.0429(11) Uani 1 1 d .
H8 H 1.145601 0.308314 0.029449 0.051 Uiso 1 1 calc R
C9 C 0.9810(6) 0.3195(2) -0.1009(5) 0.0375(10) Uani 1 1 d .
C10 C 0.8302(6) 0.3292(2) -0.1280(5) 0.0372(11) Uani 1 1 d .
C11 C 0.7397(6) 0.3338(2) -0.0350(5) 0.0390(11) Uani 1 1 d .
C12 C 0.5895(6) 0.3444(3) -0.0625(6) 0.0488(14) Uani 1 1 d .
C13 C 0.5286(6) 0.3491(3) -0.1762(5) 0.0548(15) Uani 1 1 d .
H13 H 0.425498 0.354020 -0.193378 0.066 Uiso 1 1 calc R
C14 C 0.6178(6) 0.3467(3) -0.2678(5) 0.0497(13) Uani 1 1 d .
H14 H 0.575320 0.351135 -0.346476 0.060 Uiso 1 1 calc R
C15 C 0.7668(6) 0.3378(2) -0.2435(5) 0.0430(12) Uani 1 1 d .
C16 C 0.8657(6) 0.3439(2) -0.3377(5) 0.0395(11) Uani 1 1 d .
C17 C 1.0752(5) 0.3134(2) -0.1975(4) 0.0371(10) Uani 1 1 d .
C18 C 1.1166(6) 0.3383(2) -0.3979(4) 0.0359(10) Uani 1 1 d .
H18 H 1.211915 0.319431 -0.365210 0.043 Uiso 1 1 calc R
C19 C 1.0771(7) 0.3084(3) -0.5159(5) 0.0460(13) Uani 1 1 d .
H19A H 1.054584 0.265041 -0.504936 0.069 Uiso 1 1 calc GR
H19B H 1.160048 0.311953 -0.562375 0.069 Uiso 1 1 calc GR
H19C H 0.991138 0.328954 -0.556753 0.069 Uiso 1 1 calc GR
C20 C 1.1461(5) 0.4076(2) -0.4047(4) 0.0338(10) Uani 1 1 d .
C21 C 0.1451(4) 0.5865(2) 0.6168(3) 0.0243(8) Uani 1 1 d .
C22 C 0.1056(4) 0.6531(2) 0.6259(3) 0.0252(8) Uani 1 1 d .
H22 H 0.022911 0.660383 0.563064 0.030 Uiso 1 1 calc R
C23 C 0.2275(5) 0.6968(2) 0.6000(4) 0.0324(9) Uani 1 1 d .
H23A H 0.199931 0.738855 0.617757 0.049 Uiso 1 1 calc GR
H23B H 0.242551 0.693755 0.517160 0.049 Uiso 1 1 calc GR
H23C H 0.318605 0.685821 0.648388 0.049 Uiso 1 1 calc GR
C24 C 0.1382(4) 0.6579(2) 0.8406(3) 0.0244(7) Uani 1 1 d .
C25 C -0.1092(4) 0.6657(2) 0.7316(3) 0.0257(8) Uani 1 1 d .
C26 C -0.1740(4) 0.6645(2) 0.8445(3) 0.0242(8) Uani 1 1 d .
C27 C -0.3235(4) 0.6629(2) 0.8442(3) 0.0287(8) Uani 1 1 d .
H27 H -0.385003 0.662958 0.772045 0.034 Uiso 1 1 calc R
C28 C -0.3864(5) 0.6610(2) 0.9502(4) 0.0294(9) Uani 1 1 d .
H28 H -0.489961 0.658569 0.949682 0.035 Uiso 1 1 calc R
C29 C -0.2976(4) 0.6627(2) 1.0547(3) 0.0265(8) Uani 1 1 d .
C30 C -0.1430(4) 0.66516(19) 1.0577(3) 0.0233(7) Uani 1 1 d .
C31 C -0.0806(4) 0.66516(19) 0.9506(3) 0.0225(7) Uani 1 1 d .
C32 C 0.0741(4) 0.66396(19) 0.9532(3) 0.0233(7) Uani 1 1 d .
C33 C 0.1621(4) 0.6651(2) 1.0575(3) 0.0264(8) Uani 1 1 d .
H33 H 0.265784 0.664209 1.058034 0.032 Uiso 1 1 calc R
C34 C 0.0995(4) 0.6675(2) 1.1642(3) 0.0259(8) Uani 1 1 d .
H34 H 0.161280 0.669784 1.236107 0.031 Uiso 1 1 calc R
C35 C -0.0501(4) 0.6665(2) 1.1644(3) 0.0243(7) Uani 1 1 d .
C36 C -0.1161(4) 0.6679(2) 1.2764(3) 0.0249(8) Uani 1 1 d .
C37 C -0.3625(4) 0.6579(2) 1.1665(3) 0.0288(9) Uani 1 1 d .
C38 C -0.3341(4) 0.6536(2) 1.3800(3) 0.0265(8) Uani 1 1 d .
H38 H -0.251370 0.654489 1.444485 0.032 Uiso 1 1 calc R
C39 C -0.4416(5) 0.7031(2) 1.4077(4) 0.0322(9) Uani 1 1 d .
H39A H -0.392534 0.743085 1.410429 0.048 Uiso 1 1 calc GR
H39B H -0.476172 0.694583 1.483651 0.048 Uiso 1 1 calc GR
H39C H -0.525388 0.703618 1.346861 0.048 Uiso 1 1 calc GR
C40 C -0.3961(4) 0.5888(2) 1.3764(3) 0.0274(8) Uani 1 1 d .
C41 C 0.4534(4) 0.5045(3) 0.7493(3) 0.0350(9) Uani 1 1 d .
H41 H 0.350498 0.508457 0.751092 0.042 Uiso 1 1 calc R
C42 C 0.5428(4) 0.5046(3) 0.8544(3) 0.0355(9) Uani 1 1 d .
H42 H 0.501312 0.508255 0.926103 0.043 Uiso 1 1 calc R
C43 C 0.6942(4) 0.4992(3) 0.8541(3) 0.0301(8) Uani 1 1 d .
C44 C 0.7476(5) 0.4941(2) 0.7454(4) 0.0337(9) Uani 1 1 d .
H44 H 0.850069 0.490564 0.740840 0.040 Uiso 1 1 calc R
C45 C 0.6506(4) 0.4944(2) 0.6446(3) 0.0321(9) Uani 1 1 d .
H45 H 0.688967 0.491046 0.571514 0.038 Uiso 1 1 calc R
C46 C 0.7887(4) 0.4984(3) 0.9662(3) 0.0305(8) Uani 1 1 d .
H46 H 0.741530 0.497632 1.035609 0.037 Uiso 1 1 calc R
C47 C 0.9343(4) 0.4987(3) 0.9782(3) 0.0311(8) Uani 1 1 d .
H47 H 0.982086 0.497760 0.909090 0.037 Uiso 1 1 calc R
C48 C 1.0676(4) 0.4949(3) 1.3000(3) 0.0394(11) Uani 1 1 d .
H48 H 1.028848 0.488277 1.372175 0.047 Uiso 1 1 calc R
C49 C 0.9725(5) 0.4917(3) 1.1981(4) 0.0395(12) Uani 1 1 d .
H49 H 0.871124 0.483600 1.201140 0.047 Uiso 1 1 calc R
C50 C 1.0271(4) 0.5004(3) 1.0909(3) 0.0299(7) Uani 1 1 d .
C51 C 1.1766(4) 0.5124(2) 1.0932(4) 0.0330(10) Uani 1 1 d .
H51 H 1.218686 0.518248 1.022194 0.040 Uiso 1 1 calc R
C52 C 1.2636(5) 0.5159(2) 1.1996(3) 0.0296(9) Uani 1 1 d .
H52 H 1.364888 0.525051 1.199249 0.036 Uiso 1 1 calc R

loop_
_atom_site_aniso_label
_atom_site_aniso_U_11
_atom_site_aniso_U_22
_atom_site_aniso_U_33
_atom_site_aniso_U_23
_atom_site_aniso_U_13
_atom_site_aniso_U_12
Mn1 0.0188(2) 0.0300(3) 0.0161(2) -0.0010(2) 0.00462(16) 0.0004(3)
O1 0.0406(19) 0.0365(17) 0.0305(16) -0.0002(13) 0.0152(14) 0.0084(14)
O2 0.047(2) 0.0321(16) 0.0386(17) -0.0030(13) 0.0184(15) -0.0017(14)
O3 0.062(3) 0.055(2) 0.046(2) 0.0086(18) 0.025(2) 0.014(2)
O4 0.035(2) 0.173(6) 0.066(3) -0.051(3) 0.018(2) -0.006(3)
O5 0.042(2) 0.050(2) 0.0451(19) -0.0006(16) 0.0188(15) -0.0002(16)
O6 0.053(2) 0.069(3) 0.040(2) -0.0070(18) 0.0092(17) 0.007(2)
O7 0.056(2) 0.0308(16) 0.043(2) -0.0036(14) 0.0252(17) -0.0024(15)
O8 0.0382(19) 0.0391(18) 0.0329(17) 0.0000(13) 0.0151(14) -0.0100(15)
O9 0.0313(16) 0.0398(17) 0.0253(14) -0.0022(12) 0.0102(12) 0.0061(13)
O10 0.0388(18) 0.0294(16) 0.0388(17) -0.0030(13) 0.0168(14) -0.0032(14)
O11 0.0220(14) 0.061(2) 0.0225(14) -0.0033(13) 0.0050(11) 0.0030(14)
O12 0.0246(15) 0.066(2) 0.0143(12) 0.0007(13) 0.0001(10) 0.0012(15)
O13 0.0204(14) 0.077(3) 0.0214(14) 0.0034(15) 0.0039(11) -0.0052(15)
O14 0.0257(14) 0.063(2) 0.0164(12) 0.0003(13) 0.0042(11) -0.0041(14)
O15 0.0401(18) 0.0386(18) 0.051(2) -0.0058(15) 0.0218(16) 0.0028(15)
O16 0.0258(15) 0.0364(16) 0.0242(14) -0.0015(12) 0.0075(11) -0.0032(13)
N1 0.044(3) 0.046(3) 0.056(3) -0.020(2) 0.033(2) -0.012(2)
N2 0.038(2) 0.031(2) 0.042(2) -0.0048(16) 0.0208(17) -0.0028(17)
N3 0.0227(15) 0.0318(17) 0.0164(14) -0.0016(13) 0.0066(12) 0.0006(14)
N4 0.0227(16) 0.042(2) 0.0151(14) 0.0033(14) 0.0062(12) -0.0020(15)
N5 0.0249(14) 0.0396(18) 0.0244(14) 0.0011(18) 0.0026(11) 0.0014(19)
N6 0.0241(14) 0.0357(19) 0.0254(14) -0.0034(16) 0.0028(12) 0.0005(17)
C1 0.029(2) 0.038(2) 0.035(2) 0.0002(18) 0.0098(17) 0.0023(18)
C2 0.048(3) 0.043(3) 0.056(3) -0.015(2) 0.033(3) -0.010(2)
C3 0.103(6) 0.039(3) 0.099(5) -0.004(3) 0.081(5) -0.014(3)
C4 0.039(3) 0.078(4) 0.058(3) -0.026(3) 0.023(3) -0.012(3)
C5 0.051(3) 0.028(2) 0.048(3) -0.0011(19) 0.025(2) 0.001(2)
C6 0.047(3) 0.024(2) 0.049(3) -0.0051(18) 0.027(2) -0.005(2)
C7 0.053(3) 0.041(3) 0.041(3) 0.001(2) 0.018(2) 0.001(2)
C8 0.049(3) 0.033(2) 0.051(3) 0.001(2) 0.026(2) 0.001(2)
C9 0.044(3) 0.024(2) 0.049(3) -0.0027(18) 0.024(2) -0.0047(19)
C10 0.045(3) 0.022(2) 0.048(3) -0.0047(19) 0.025(2) -0.0050(19)
C11 0.045(3) 0.025(2) 0.052(3) -0.0122(19) 0.026(2) -0.0067(19)
C12 0.040(3) 0.053(3) 0.057(3) -0.023(3) 0.022(3) -0.011(2)
C13 0.040(3) 0.075(4) 0.052(3) -0.026(3) 0.015(2) -0.011(3)
C14 0.048(3) 0.054(3) 0.049(3) -0.019(2) 0.015(2) -0.007(3)
C15 0.044(3) 0.037(3) 0.052(3) -0.015(2) 0.021(2) -0.006(2)
C16 0.041(3) 0.039(3) 0.040(3) -0.006(2) 0.010(2) -0.004(2)
C17 0.042(3) 0.026(2) 0.047(3) -0.0033(19) 0.020(2) -0.0026(19)
C18 0.039(3) 0.033(2) 0.039(2) -0.0028(19) 0.019(2) -0.0011(19)
C19 0.056(3) 0.039(3) 0.047(3) -0.013(2) 0.025(2) -0.011(2)
C20 0.033(2) 0.039(2) 0.030(2) -0.0044(18) 0.0092(18) 0.000(2)
C21 0.0202(18) 0.036(2) 0.0164(16) -0.0018(15) 0.0016(13) 0.0006(16)
C22 0.0223(18) 0.038(2) 0.0162(16) 0.0010(15) 0.0065(14) 0.0023(16)
C23 0.036(2) 0.033(2) 0.030(2) 0.0012(17) 0.0132(17) -0.0005(18)
C24 0.0223(17) 0.032(2) 0.0202(16) -0.0013(14) 0.0072(13) 0.0025(15)
C25 0.0225(18) 0.033(2) 0.0224(17) -0.0008(15) 0.0050(14) 0.0034(16)
C26 0.0239(19) 0.029(2) 0.0202(17) 0.0006(15) 0.0072(14) 0.0011(16)
C27 0.0252(19) 0.041(2) 0.0197(17) -0.0004(16) 0.0026(14) -0.0001(17)
C28 0.0215(19) 0.045(3) 0.0216(18) 0.0020(17) 0.0031(14) 0.0013(18)
C29 0.0224(18) 0.039(2) 0.0186(17) 0.0009(16) 0.0060(14) -0.0025(17)
C30 0.0211(18) 0.0272(19) 0.0219(17) -0.0018(14) 0.0033(14) -0.0017(16)
C31 0.0208(17) 0.0272(18) 0.0202(16) -0.0009(14) 0.0057(13) -0.0025(15)
C32 0.0212(17) 0.0305(19) 0.0188(16) 0.0019(14) 0.0050(13) -0.0006(15)
C33 0.0191(17) 0.037(2) 0.0230(17) -0.0002(16) 0.0028(14) 0.0006(16)
C34 0.0233(18) 0.036(2) 0.0180(16) 0.0010(15) 0.0018(13) -0.0019(17)
C35 0.0240(18) 0.031(2) 0.0180(16) 0.0014(14) 0.0043(14) -0.0009(16)
C36 0.0190(17) 0.035(2) 0.0212(17) 0.0005(15) 0.0031(13) -0.0033(15)
C37 0.0198(18) 0.047(2) 0.0206(17) 0.0045(17) 0.0051(15) -0.0029(18)
C38 0.0235(17) 0.040(2) 0.0175(16) 0.0003(15) 0.0078(13) -0.0033(17)
C39 0.034(2) 0.032(2) 0.033(2) -0.0030(17) 0.0149(17) -0.0028(18)
C40 0.0271(19) 0.038(2) 0.0179(16) -0.0008(15) 0.0051(14) 0.0017(17)
C41 0.0236(17) 0.051(3) 0.0308(18) 0.000(2) 0.0040(14) 0.005(2)
C42 0.0295(18) 0.053(3) 0.0241(17) -0.001(2) 0.0042(14) 0.003(2)
C43 0.0274(17) 0.035(2) 0.0269(17) -0.001(2) 0.0001(13) 0.003(2)
C44 0.0260(17) 0.043(3) 0.0322(19) 0.000(2) 0.0036(14) 0.002(2)
C45 0.0253(17) 0.044(3) 0.0269(17) 0.0011(19) 0.0050(14) 0.002(2)
C46 0.0280(17) 0.039(2) 0.0237(16) -0.003(2) -0.0004(13) 0.000(2)
C47 0.0302(18) 0.038(2) 0.0246(17) -0.001(2) -0.0001(14) 0.000(2)
C48 0.0248(18) 0.068(3) 0.0252(18) 0.002(2) 0.0015(14) -0.005(2)
C49 0.0243(18) 0.062(4) 0.032(2) 0.001(2) 0.0023(15) -0.008(2)
C50 0.0278(17) 0.0347(19) 0.0258(17) -0.006(2) -0.0031(13) 0.004(2)
C51 0.0268(19) 0.048(3) 0.0246(18) 0.0015(17) 0.0038(15) 0.0009(18)
C52 0.0243(18) 0.040(3) 0.0242(18) -0.0012(15) 0.0027(14) -0.0011(16)

loop_
_atom_type_symbol
_atom_type_description
_atom_type_scat_dispersion_real
_atom_type_scat_dispersion_imag
_atom_type_scat_source
C C 0.0030 0.0020 'International Tables Vol C Tables 4.2.6.8 and 6.1.1.4'
H H 0.0000 0.0000 'International Tables Vol C Tables 4.2.6.8 and 6.1.1.4'
Mn Mn 0.3480 0.7330 'International Tables Vol C Tables 4.2.6.8 and 6.1.1.4'
N N 0.0070 0.0030 'International Tables Vol C Tables 4.2.6.8 and 6.1.1.4'
O O 0.0120 0.0060 'International Tables Vol C Tables 4.2.6.8 and 6.1.1.4'

loop_
_geom_angle_atom_site_label_1
_geom_angle_atom_site_label_2
_geom_angle_atom_site_label_3
_geom_angle
_geom_angle_site_symmetry_1
_geom_angle_site_symmetry_3
O1 Mn1 O8 85.32(14) . 1_456
O1 Mn1 O16 94.26(11) . 1_654
O1 Mn1 N5 90.85(14) . .
O1 Mn1 N6 90.38(14) . 1_454
O8 Mn1 N5 94.52(14) 1_456 .
O8 Mn1 N6 87.03(14) 1_456 1_454
O9 Mn1 O1 179.44(15) . .
O9 Mn1 O8 95.21(12) . 1_456
O9 Mn1 O16 85.22(13) . 1_654
O9 Mn1 N5 88.95(14) . .
O9 Mn1 N6 89.81(13) . 1_454
O16 Mn1 O8 177.22(13) 1_654 1_456
O16 Mn1 N5 88.24(14) 1_654 .
O16 Mn1 N6 90.22(13) 1_654 1_454
N5 Mn1 N6 178.10(18) . 1_454
C1 O1 Mn1 136.4(3) . .
C1 O2 H2 109.5 . .
C20 O8 Mn1 142.2(3) . 1_654
C21 O9 Mn1 149.0(3) . .
C21 O10 H10 109.5 . .
C40 O16 Mn1 142.6(3) . 1_456
C4 N1 C2 116.6(5) . .
C5 N1 C2 116.7(5) . .
C5 N1 C4 124.9(4) . .
C16 N2 C18 117.6(4) . .
C17 N2 C16 124.8(4) . .
C17 N2 C18 115.8(4) . .
C24 N3 C22 117.7(3) . .
C24 N3 C25 124.8(3) . .
C25 N3 C22 115.6(3) . .
C36 N4 C38 117.5(3) . .
C37 N4 C36 124.7(3) . .
C37 N4 C38 116.6(3) . .
C41 N5 Mn1 123.0(2) . .
C41 N5 C45 117.2(3) . .
C45 N5 Mn1 119.7(2) . .
C48 N6 Mn1 119.7(3) . 1_656
C52 N6 Mn1 123.2(3) . 1_656
C52 N6 C48 116.7(3) . .
O1 C1 O2 125.1(5) . .
O1 C1 C2 119.0(4) . .
O2 C1 C2 115.7(4) . .
N1 C2 C1 110.9(4) . .
N1 C2 H2A 106.1 . .
N1 C2 C3 113.4(5) . .
C1 C2 H2A 106.1 . .
C1 C2 C3 113.5(5) . .
C3 C2 H2A 106.1 . .
C2 C3 H3A 109.5 . .
C2 C3 H3B 109.5 . .
C2 C3 H3C 109.5 . .
H3A C3 H3B 109.5 . .
H3A C3 H3C 109.5 . .
H3B C3 H3C 109.5 . .
O4 C4 N1 121.8(5) . .
O4 C4 C12 121.9(6) . .
N1 C4 C12 116.2(5) . .
O3 C5 N1 120.9(5) . .
O3 C5 C6 121.8(5) . .
N1 C5 C6 117.3(5) . .
C7 C6 C5 119.6(5) . .
C7 C6 C11 121.1(4) . .
C11 C6 C5 119.3(5) . .
C6 C7 H7 119.9 . .
C6 C7 C8 120.2(5) . .
C8 C7 H7 119.9 . .
C7 C8 H8 120.2 . .
C9 C8 C7 119.6(5) . .
C9 C8 H8 120.2 . .
C8 C9 C10 121.2(4) . .
C8 C9 C17 119.5(5) . .
C10 C9 C17 119.3(5) . .
C9 C10 C11 119.1(5) . .
C9 C10 C15 121.8(4) . .
C15 C10 C11 119.1(5) . .
C6 C11 C10 118.8(5) . .
C12 C11 C6 122.4(4) . .
C12 C11 C10 118.8(5) . .
C11 C12 C4 119.2(5) . .
C13 C12 C4 119.7(5) . .
C13 C12 C11 121.1(5) . .
C12 C13 H13 119.8 . .
C12 C13 C14 120.3(5) . .
C14 C13 H13 119.8 . .
C13 C14 H14 120.0 . .
C15 C14 C13 120.0(6) . .
C15 C14 H14 120.0 . .
C10 C15 C16 118.6(5) . .
C14 C15 C10 120.5(5) . .
C14 C15 C16 120.6(5) . .
O6 C16 N2 121.9(5) . .
O6 C16 C15 121.5(5) . .
N2 C16 C15 116.6(5) . .
O5 C17 N2 121.1(4) . .
O5 C17 C9 121.6(5) . .
N2 C17 C9 117.2(4) . .
N2 C18 H18 105.8 . .
N2 C18 C19 115.6(4) . .
N2 C18 C20 109.2(4) . .
C19 C18 H18 105.8 . .
C19 C18 C20 113.7(4) . .
C20 C18 H18 105.8 . .
C18 C19 H19A 109.5 . .
C18 C19 H19B 109.5 . .
C18 C19 H19C 109.5 . .
H19A C19 H19B 109.5 . .
H19A C19 H19C 109.5 . .
H19B C19 H19C 109.5 . .
O7 C20 C18 115.5(4) . .
O8 C20 O7 127.1(5) . .
O8 C20 C18 117.3(4) . .
O9 C21 O10 125.8(4) . .
O9 C21 C22 118.6(4) . .
O10 C21 C22 115.5(3) . .
N3 C22 C21 109.7(3) . .
N3 C22 H22 105.8 . .
N3 C22 C23 115.1(3) . .
C21 C22 H22 105.8 . .
C21 C22 C23 113.8(3) . .
C23 C22 H22 105.8 . .
C22 C23 H23A 109.5 . .
C22 C23 H23B 109.5 . .
C22 C23 H23C 109.5 . .
H23A C23 H23B 109.5 . .
H23A C23 H23C 109.5 . .
H23B C23 H23C 109.5 . .
O11 C24 N3 120.7(3) . .
O11 C24 C32 121.6(4) . .
N3 C24 C32 117.7(3) . .
O12 C25 N3 122.0(3) . .
O12 C25 C26 121.3(4) . .
N3 C25 C26 116.7(3) . .
C27 C26 C25 119.6(4) . .
C27 C26 C31 120.8(3) . .
C31 C26 C25 119.5(4) . .
C26 C27 H27 119.8 . .
C26 C27 C28 120.3(4) . .
C28 C27 H27 119.8 . .
C27 C28 H28 120.1 . .
C29 C28 C27 119.8(4) . .
C29 C28 H28 120.1 . .
C28 C29 C30 121.1(3) . .
C28 C29 C37 120.1(4) . .
C30 C29 C37 118.7(3) . .
C29 C30 C31 118.7(3) . .
C29 C30 C35 121.7(3) . .
C31 C30 C35 119.5(3) . .
C26 C31 C30 119.2(3) . .
C26 C31 C32 121.8(3) . .
C30 C31 C32 118.9(3) . .
C31 C32 C24 118.4(3) . .
C33 C32 C24 120.9(3) . .
C33 C32 C31 120.6(3) . .
C32 C33 H33 119.8 . .
C32 C33 C34 120.4(4) . .
C34 C33 H33 119.8 . .
C33 C34 H34 119.9 . .
C35 C34 C33 120.2(3) . .
C35 C34 H34 119.9 . .
C30 C35 C36 119.4(3) . .
C34 C35 C30 120.3(3) . .
C34 C35 C36 120.4(3) . .
O14 C36 N4 121.4(3) . .
O14 C36 C35 121.4(4) . .
N4 C36 C35 117.1(3) . .
O13 C37 N4 120.2(4) . .
O13 C37 C29 122.0(4) . .
N4 C37 C29 117.8(3) . .
N4 C38 H38 106.7 . .
N4 C38 C39 113.7(4) . .
N4 C38 C40 107.8(3) . .
C39 C38 H38 106.7 . .
C39 C38 C40 114.7(3) . .
C40 C38 H38 106.7 . .
C38 C39 H39A 109.5 . .
C38 C39 H39B 109.5 . .
C38 C39 H39C 109.5 . .
H39A C39 H39B 109.5 . .
H39A C39 H39C 109.5 . .
H39B C39 H39C 109.5 . .
O15 C40 C38 112.6(4) . .
O16 C40 O15 126.6(4) . .
O16 C40 C38 120.7(4) . .
N5 C41 H41 118.3 . .
N5 C41 C42 123.4(4) . .
C42 C41 H41 118.3 . .
C41 C42 H42 120.3 . .
C41 C42 C43 119.5(3) . .
C43 C42 H42 120.3 . .
C42 C43 C44 117.2(3) . .
C42 C43 C46 119.3(3) . .
C44 C43 C46 123.6(3) . .
C43 C44 H44 120.2 . .
C45 C44 C43 119.7(4) . .
C45 C44 H44 120.2 . .
N5 C45 C44 123.1(4) . .
N5 C45 H45 118.4 . .
C44 C45 H45 118.4 . .
C43 C46 H46 117.3 . .
C47 C46 C43 125.4(3) . .
C47 C46 H46 117.3 . .
C46 C47 H47 117.7 . .
C46 C47 C50 124.7(3) . .
C50 C47 H47 117.7 . .
N6 C48 H48 118.1 . .
N6 C48 C49 123.8(4) . .
C49 C48 H48 118.1 . .
C48 C49 H49 120.4 . .
C48 C49 C50 119.2(4) . .
C50 C49 H49 120.4 . .
C49 C50 C47 123.2(4) . .
C51 C50 C47 119.5(4) . .
C51 C50 C49 117.3(3) . .
C50 C51 H51 120.2 . .
C52 C51 C50 119.7(4) . .
C52 C51 H51 120.2 . .
N6 C52 C51 123.3(4) . .
N6 C52 H52 118.3 . .
C51 C52 H52 118.3 . .

loop_
_geom_bond_atom_site_label_1
_geom_bond_atom_site_label_2
_geom_bond_distance
_geom_bond_site_symmetry_2
Mn1 O1 2.163(3) .
Mn1 O8 2.185(3) 1_456
Mn1 O9 2.151(3) .
Mn1 O16 2.182(3) 1_654
Mn1 N5 2.255(3) .
Mn1 N6 2.259(3) 1_454
O1 C1 1.229(5) .
O2 H2 0.8400 .
O2 C1 1.275(6) .
O3 C5 1.218(7) .
O4 C4 1.217(8) .
O5 C17 1.224(6) .
O6 C16 1.212(7) .
O7 C20 1.280(6) .
O8 C20 1.224(6) .
O9 C21 1.231(5) .
O10 H10 0.8400 .
O10 C21 1.277(5) .
O11 C24 1.223(5) .
O12 C25 1.211(5) .
O13 C37 1.223(5) .
O14 C36 1.203(5) .
O15 C40 1.283(5) .
O16 C40 1.232(5) .
N1 C2 1.486(6) .
N1 C4 1.407(8) .
N1 C5 1.386(7) .
N2 C16 1.397(7) .
N2 C17 1.377(7) .
N2 C18 1.499(6) .
N3 C22 1.484(5) .
N3 C24 1.387(5) .
N3 C25 1.402(5) .
N4 C36 1.397(5) .
N4 C37 1.394(5) .
N4 C38 1.478(5) .
N5 C41 1.340(5) .
N5 C45 1.344(5) .
N6 C48 1.346(5) .
N6 C52 1.341(5) .
C1 C2 1.513(7) .
C2 H2A 1.0000 .
C2 C3 1.528(8) .
C3 H3A 0.9800 .
C3 H3B 0.9800 .
C3 H3C 0.9800 .
C4 C12 1.506(7) .
C5 C6 1.491(6) .
C6 C7 1.366(8) .
C6 C11 1.401(8) .
C7 H7 0.9500 .
C7 C8 1.419(7) .
C8 H8 0.9500 .
C8 C9 1.368(8) .
C9 C10 1.399(7) .
C9 C17 1.488(6) .
C10 C11 1.429(6) .
C10 C15 1.403(8) .
C11 C12 1.397(8) .
C12 C13 1.368(9) .
C13 H13 0.9500 .
C13 C14 1.404(7) .
C14 H14 0.9500 .
C14 C15 1.376(8) .
C15 C16 1.494(7) .
C18 H18 1.0000 .
C18 C19 1.513(7) .
C18 C20 1.540(7) .
C19 H19A 0.9800 .
C19 H19B 0.9800 .
C19 H19C 0.9800 .
C21 C22 1.504(6) .
C22 H22 1.0000 .
C22 C23 1.523(6) .
C23 H23A 0.9800 .
C23 H23B 0.9800 .
C23 H23C 0.9800 .
C24 C32 1.486(5) .
C25 C26 1.487(5) .
C26 C27 1.371(6) .
C26 C31 1.411(5) .
C27 H27 0.9500 .
C27 C28 1.407(5) .
C28 H28 0.9500 .
C28 C29 1.375(6) .
C29 C30 1.414(5) .
C29 C37 1.479(5) .
C30 C31 1.415(5) .
C30 C35 1.415(5) .
C31 C32 1.415(5) .
C32 C33 1.369(5) .
C33 H33 0.9500 .
C33 C34 1.413(5) .
C34 H34 0.9500 .
C34 C35 1.372(5) .
C35 C36 1.482(5) .
C38 H38 1.0000 .
C38 C39 1.519(6) .
C38 C40 1.524(6) .
C39 H39A 0.9800 .
C39 H39B 0.9800 .
C39 H39C 0.9800 .
C41 H41 0.9500 .
C41 C42 1.383(5) .
C42 H42 0.9500 .
C42 C43 1.393(5) .
C43 C44 1.397(5) .
C43 C46 1.471(5) .
C44 H44 0.9500 .
C44 C45 1.380(5) .
C45 H45 0.9500 .
C46 H46 0.9500 .
C46 C47 1.327(5) .
C47 H47 0.9500 .
C47 C50 1.469(5) .
C48 H48 0.9500 .
C48 C49 1.383(6) .
C49 H49 0.9500 .
C49 C50 1.395(6) .
C50 C51 1.392(6) .
C51 H51 0.9500 .
C51 C52 1.387(6) .
C52 H52 0.9500 .

loop_
_geom_torsion_atom_site_label_1
_geom_torsion_atom_site_label_2
_geom_torsion_atom_site_label_3
_geom_torsion_atom_site_label_4
_geom_torsion
_geom_torsion_site_symmetry_1
Mn1 O1 C1 O2 58.7(7) .
Mn1 O1 C1 C2 -115.6(5) .
Mn1 O8 C20 O7 16.9(10) 1_654
Mn1 O8 C20 C18 -158.1(4) 1_654
Mn1 O9 C21 O10 -10.0(9) .
Mn1 O9 C21 C22 173.0(4) .
Mn1 O16 C40 O15 9.5(8) 1_456
Mn1 O16 C40 C38 -166.7(3) 1_456
Mn1 N5 C41 C42 -178.5(5) .
Mn1 N5 C45 C44 178.5(4) .
Mn1 N6 C48 C49 -173.8(5) 1_656
Mn1 N6 C52 C51 172.4(3) 1_656
O1 C1 C2 N1 -164.5(5) .
O1 C1 C2 C3 -35.5(7) .
O2 C1 C2 N1 20.7(7) .
O2 C1 C2 C3 149.7(5) .
O3 C5 C6 C7 2.5(7) .
O3 C5 C6 C11 -175.4(5) .
O4 C4 C12 C11 170.6(7) .
O4 C4 C12 C13 -6.0(10) .
O9 C21 C22 N3 -162.4(4) .
O9 C21 C22 C23 -31.9(5) .
O10 C21 C22 N3 20.3(5) .
O10 C21 C22 C23 150.8(4) .
O11 C24 C32 C31 -167.9(4) .
O11 C24 C32 C33 8.7(7) .
O12 C25 C26 C27 2.3(7) .
O12 C25 C26 C31 -177.6(4) .
N1 C4 C12 C11 -7.1(9) .
N1 C4 C12 C13 176.3(6) .
N1 C5 C6 C7 -178.6(5) .
N1 C5 C6 C11 3.5(6) .
N2 C18 C20 O7 10.2(6) .
N2 C18 C20 O8 -174.2(4) .
N3 C24 C32 C31 10.7(6) .
N3 C24 C32 C33 -172.7(4) .
N3 C25 C26 C27 -176.9(4) .
N3 C25 C26 C31 3.2(6) .
N4 C38 C40 O15 38.9(5) .
N4 C38 C40 O16 -144.4(4) .
N5 C41 C42 C43 0.4(10) .
N6 C48 C49 C50 0.9(10) .
C2 N1 C4 O4 -2.9(9) .
C2 N1 C4 C12 174.8(5) .
C2 N1 C5 O3 5.8(7) .
C2 N1 C5 C6 -173.1(4) .
C4 N1 C2 C1 -105.8(6) .
C4 N1 C2 C3 125.1(6) .
C4 N1 C5 O3 169.8(5) .
C4 N1 C5 C6 -9.1(7) .
C4 C12 C13 C14 173.0(6) .
C5 N1 C2 C1 59.6(7) .
C5 N1 C2 C3 -69.5(7) .
C5 N1 C4 O4 -166.9(7) .
C5 N1 C4 C12 10.8(8) .
C5 C6 C7 C8 -178.2(4) .
C5 C6 C11 C10 177.0(4) .
C5 C6 C11 C12 -0.6(7) .
C6 C7 C8 C9 0.9(7) .
C6 C11 C12 C4 2.4(8) .
C6 C11 C12 C13 179.0(5) .
C7 C6 C11 C10 -0.8(7) .
C7 C6 C11 C12 -178.4(5) .
C7 C8 C9 C10 -0.3(7) .
C7 C8 C9 C17 180.0(4) .
C8 C9 C10 C11 -0.9(7) .
C8 C9 C10 C15 175.7(5) .
C8 C9 C17 O5 8.7(7) .
C8 C9 C17 N2 -171.1(4) .
C9 C10 C11 C6 1.4(6) .
C9 C10 C11 C12 179.1(5) .
C9 C10 C15 C14 179.3(5) .
C9 C10 C15 C16 -7.2(7) .
C10 C9 C17 O5 -171.0(4) .
C10 C9 C17 N2 9.2(6) .
C10 C11 C12 C4 -175.2(5) .
C10 C11 C12 C13 1.4(8) .
C10 C15 C16 O6 -164.5(5) .
C10 C15 C16 N2 14.3(7) .
C11 C6 C7 C8 -0.4(7) .
C11 C10 C15 C14 -4.1(7) .
C11 C10 C15 C16 169.3(4) .
C11 C12 C13 C14 -3.5(10) .
C12 C13 C14 C15 1.8(10) .
C13 C14 C15 C10 2.0(8) .
C13 C14 C15 C16 -171.3(5) .
C14 C15 C16 O6 8.9(8) .
C14 C15 C16 N2 -172.2(5) .
C15 C10 C11 C6 -175.3(4) .
C15 C10 C11 C12 2.4(7) .
C16 N2 C17 O5 178.7(5) .
C16 N2 C17 C9 -1.5(7) .
C16 N2 C18 C19 -57.9(6) .
C16 N2 C18 C20 71.9(5) .
C17 N2 C16 O6 168.9(5) .
C17 N2 C16 C15 -10.0(7) .
C17 N2 C18 C19 136.7(5) .
C17 N2 C18 C20 -93.5(5) .
C17 C9 C10 C11 178.8(4) .
C17 C9 C10 C15 -4.6(7) .
C18 N2 C16 O6 4.9(7) .
C18 N2 C16 C15 -174.0(4) .
C18 N2 C17 O5 -17.1(6) .
C18 N2 C17 C9 162.7(4) .
C19 C18 C20 O7 141.0(5) .
C19 C18 C20 O8 -43.4(7) .
C22 N3 C24 O11 3.7(6) .
C22 N3 C24 C32 -174.9(4) .
C22 N3 C25 O12 -10.9(6) .
C22 N3 C25 C26 168.3(4) .
C24 N3 C22 C21 67.0(5) .
C24 N3 C22 C23 -62.8(5) .
C24 N3 C25 O12 -174.9(4) .
C24 N3 C25 C26 4.3(6) .
C24 C32 C33 C34 -176.6(4) .
C25 N3 C22 C21 -98.2(4) .
C25 N3 C22 C23 132.0(4) .
C25 N3 C24 O11 167.4(4) .
C25 N3 C24 C32 -11.2(6) .
C25 C26 C27 C28 179.3(4) .
C25 C26 C31 C30 178.8(4) .
C25 C26 C31 C32 -3.1(6) .
C26 C27 C28 C29 2.0(7) .
C26 C31 C32 C24 -3.9(6) .
C26 C31 C32 C33 179.5(4) .
C27 C26 C31 C30 -1.1(6) .
C27 C26 C31 C32 177.0(4) .
C27 C28 C29 C30 -1.2(7) .
C27 C28 C29 C37 -177.2(4) .
C28 C29 C30 C31 -0.7(7) .
C28 C29 C30 C35 -179.6(4) .
C28 C29 C37 O13 5.9(7) .
C28 C29 C37 N4 -175.6(4) .
C29 C30 C31 C26 1.8(6) .
C29 C30 C31 C32 -176.3(4) .
C29 C30 C35 C34 178.5(4) .
C29 C30 C35 C36 -2.5(6) .
C30 C29 C37 O13 -170.2(5) .
C30 C29 C37 N4 8.3(6) .
C30 C31 C32 C24 174.2(4) .
C30 C31 C32 C33 -2.4(6) .
C30 C35 C36 O14 -176.8(4) .
C30 C35 C36 N4 3.7(6) .
C31 C26 C27 C28 -0.8(7) .
C31 C30 C35 C34 -0.4(6) .
C31 C30 C35 C36 178.7(4) .
C31 C32 C33 C34 -0.1(6) .
C32 C33 C34 C35 2.3(7) .
C33 C34 C35 C30 -2.1(6) .
C33 C34 C35 C36 178.9(4) .
C34 C35 C36 O14 2.2(7) .
C34 C35 C36 N4 -177.3(4) .
C35 C30 C31 C26 -179.3(4) .
C35 C30 C31 C32 2.6(6) .
C36 N4 C37 O13 171.2(5) .
C36 N4 C37 C29 -7.4(7) .
C36 N4 C38 C39 122.0(4) .
C36 N4 C38 C40 -109.6(4) .
C37 N4 C36 O14 -178.1(4) .
C37 N4 C36 C35 1.4(7) .
C37 N4 C38 C39 -69.7(5) .
C37 N4 C38 C40 58.6(5) .
C37 C29 C30 C31 175.3(4) .
C37 C29 C30 C35 -3.5(7) .
C38 N4 C36 O14 -10.9(7) .
C38 N4 C36 C35 168.6(4) .
C38 N4 C37 O13 3.8(7) .
C38 N4 C37 C29 -174.7(4) .
C39 C38 C40 O15 166.7(4) .
C39 C38 C40 O16 -16.6(5) .
C41 N5 C45 C44 0.8(8) .
C41 C42 C43 C44 0.2(9) .
C41 C42 C43 C46 -179.1(6) .
C42 C43 C44 C45 -0.3(8) .
C42 C43 C46 C47 -174.0(6) .
C43 C44 C45 N5 -0.3(8) .
C43 C46 C47 C50 177.4(6) .
C44 C43 C46 C47 6.7(9) .
C45 N5 C41 C42 -0.9(9) .
C46 C43 C44 C45 179.0(5) .
C46 C47 C50 C49 11.0(9) .
C46 C47 C50 C51 -167.7(5) .
C47 C50 C51 C52 178.1(5) .
C48 N6 C52 C51 -1.0(7) .
C48 C49 C50 C47 -179.1(6) .
C48 C49 C50 C51 -0.4(8) .
C49 C50 C51 C52 -0.7(7) .
C50 C51 C52 N6 1.4(7) .
C52 N6 C48 C49 -0.2(9) .
